data_4510911
loop_
_publ_author_name
'Mukherjee, Arijit'
'Grobelny, Pawel'
'Thakur, Tejender S.'
'Desiraju, Gautam R.'

_publ_section_title
;
 Polymorphs, Pseudopolymorphs, and Co-Crystals of Orcinol: Exploring the
 Structural Landscape with High Throughput Crystallography
;
_journal_issue 6
_journal_name_full 'Crystal Growth &amp; Design'
_journal_page_first 2637
_journal_paper_doi 10.1021/cg200361x
_journal_volume 11
_journal_year 2011
_chemical_compound_source 'see text'
_chemical_formula_moiety '2(C7 H8 O2), C6 H4 N2'
_chemical_formula_sum 'C20 H20 N2 O4'
_chemical_formula_weight 352.38
_chemical_name_common Orcinol:4-CyanoPyridine
_chemical_name_systematic ?
_space_group_IT_number 14
_symmetry_cell_setting monoclinic
_symmetry_Int_Tables_number 14
_symmetry_space_group_name_Hall '-P 2ybc'
_symmetry_space_group_name_H-M 'P 1 21/c 1'
_atom_sites_solution_hydrogens geom
_atom_sites_solution_primary direct
_atom_sites_solution_secondary difmap
_cell_angle_alpha 90
_cell_angle_beta 97.656(7)
_cell_angle_gamma 90
_cell_formula_units_Z 4
_cell_length_a 7.495(2)
_cell_length_b 17.596(5)
_cell_length_c 14.389(4)
_cell_measurement_reflns_used 16791
_cell_measurement_temperature 150(2)
_cell_measurement_theta_max 27.5
_cell_measurement_theta_min 3.0
_cell_volume 1880.7(9)
_computing_cell_refinement
;
CrystalClear-SM Expert 2.0 rc14 (Rigaku, 2009)
;
_computing_data_collection
;
CrystalClear-SM Expert 2.0 rc14 (Rigaku, 2009)
;
_computing_data_reduction
;
CrystalClear-SM Expert 2.0 rc14 (Rigaku, 2009)
;
_computing_publication_material 'PLATON (Spek, 2003)'
_computing_structure_refinement 'SHELXL-97 (Sheldrick, 2008)'
_diffrn_ambient_temperature 150(2)
_diffrn_detector CCD
_diffrn_detector_area_resol_mean 13.6612
_diffrn_measured_fraction_theta_full 0.993
_diffrn_measured_fraction_theta_max 0.993
_diffrn_measurement_details
;
scan:
    Number of images: 180
               Slice: -60.0000 - 120.0000
         Image width: 1.0000
            Exp time: 10.0000
       Rotation axis: Omega
               Omega: 0.0000
                 Chi: 54.0000
                 Phi: 0.0000
                 XTD: 49.4000
              2theta: 29.6000
scan:
    Number of images: 180
               Slice: -60.0000 - 120.0000
         Image width: 1.0000
            Exp time: 10.0000
       Rotation axis: Omega
               Omega: 0.0000
                 Chi: 54.0000
                 Phi: 120.0000
                 XTD: 49.4000
              2theta: 29.6000
scan:
    Number of images: 180
               Slice: -60.0000 - 120.0000
         Image width: 1.0000
            Exp time: 10.0000
       Rotation axis: Omega
               Omega: 0.0000
                 Chi: 54.0000
                 Phi: 240.0000
                 XTD: 49.4000
              2theta: 29.6000

;
_diffrn_measurement_device
;
XtaLABmini: Fixed Chi 2 circle
;
_diffrn_measurement_device_type
;
Rigaku Mercury375R (2x2 bin mode)
;
_diffrn_measurement_method 'profile data from \w-scans'
_diffrn_measurement_specimen_support Fiber
_diffrn_orient_matrix_type FS_PROCESS
_diffrn_orient_matrix_UB_11 0.000112
_diffrn_orient_matrix_UB_12 -0.056823
_diffrn_orient_matrix_UB_13 0.001193
_diffrn_orient_matrix_UB_21 0.044421
_diffrn_orient_matrix_UB_22 0.000834
_diffrn_orient_matrix_UB_23 0.057290
_diffrn_orient_matrix_UB_31 -0.054257
_diffrn_orient_matrix_UB_32 0.000566
_diffrn_orient_matrix_UB_33 0.035317
_diffrn_radiation_monochromator 'Graphite Monochromator'
_diffrn_radiation_probe x-ray
_diffrn_radiation_type MoK\a
_diffrn_radiation_wavelength 0.71075
_diffrn_reflns_av_R_equivalents 0.0444
_diffrn_reflns_av_sigmaI/netI 0.0334
_diffrn_reflns_limit_h_max 9
_diffrn_reflns_limit_h_min -9
_diffrn_reflns_limit_k_max 22
_diffrn_reflns_limit_k_min -22
_diffrn_reflns_limit_l_max 18
_diffrn_reflns_limit_l_min -18
_diffrn_reflns_number 19120
_diffrn_reflns_reduction_process
;
;
_diffrn_reflns_theta_full 27.47
_diffrn_reflns_theta_max 27.47
_diffrn_reflns_theta_min 2.98
_diffrn_source 'Sealed Tube'
_diffrn_source_current 12.0
_diffrn_source_power 0.6
_diffrn_source_voltage 50.0
_exptl_absorpt_coefficient_mu 0.088
_exptl_absorpt_correction_T_max 0.983
_exptl_absorpt_correction_T_min 0.933
_exptl_absorpt_correction_type multi-scan
_exptl_absorpt_process_details 'Jacobson, R. (1998) Private communication'
_exptl_crystal_colour Colorless
_exptl_crystal_density_diffrn 1.245
_exptl_crystal_density_method 'Not Measured'
_exptl_crystal_description Block
_exptl_crystal_F_000 744
_exptl_crystal_size_max 0.800
_exptl_crystal_size_mid 0.500
_exptl_crystal_size_min 0.200
_refine_diff_density_max 0.233
_refine_diff_density_min -0.229
_refine_diff_density_rms 0.048
_refine_ls_extinction_method none
_refine_ls_goodness_of_fit_ref 1.049
_refine_ls_hydrogen_treatment mixed
_refine_ls_matrix_type full
_refine_ls_number_parameters 283
_refine_ls_number_reflns 4272
_refine_ls_number_restraints 0
_refine_ls_restrained_S_all 1.049
_refine_ls_R_factor_all 0.0682
_refine_ls_R_factor_gt 0.0489
_refine_ls_shift/su_max 0.000
_refine_ls_shift/su_mean 0.000
_refine_ls_structure_factor_coef Fsqd
_refine_ls_weighting_details 'calc w=1/[\s^2^(Fo^2^)+(0.0693P)^2^+0.2463P] where P=(Fo^2^+2Fc^2^)/3'
_refine_ls_weighting_scheme calc
_refine_ls_wR_factor_gt 0.1270
_refine_ls_wR_factor_ref 0.1379
_reflns_number_gt 3197
_reflns_number_total 4272
_reflns_threshold_expression I>2\s(I)
_cod_data_source_file 818147.cif
_cod_data_source_block datam
_cod_depositor_comments
;
The following automatic conversions were performed:

'_symmetry_cell_setting' value 'Monoclinic' changed to 'monoclinic'
according to
/usr/data/users/saulius/automatic-downloads/retrospective/ACS/lib/dictionaries/cif_core.dic
dictionary named 'cif_core.dic' version 2.4.2 from
2011-04-26.

'_exptl_absorpt_correction_type' value 'Multi-scan'
changed to 'multi-scan' according to
/usr/data/users/saulius/automatic-downloads/retrospective/ACS/lib/dictionaries/cif_core.dic
dictionary named 'cif_core.dic' version 2.4.2 from 2011-04-26.

Automatic conversion script
Id: cif_fix_values 2281 2013-09-26 08:29:07Z andrius 
;
_cod_original_sg_symbol_H-M 'P 21/c'
_cod_database_code 4510911

loop_
_symmetry_equiv_pos_site_id
_symmetry_equiv_pos_as_xyz
1 x,y,z
2 -x,1/2+y,1/2-z
3 -x,-y,-z
4 x,1/2-y,1/2+z

loop_
_atom_site_aniso_label
_atom_site_aniso_U_11
_atom_site_aniso_U_22
_atom_site_aniso_U_33
_atom_site_aniso_U_23
_atom_site_aniso_U_13
_atom_site_aniso_U_12
O1 0.0738(9) 0.0471(7) 0.0574(8) 0.0042(6) -0.0192(6) 0.0012(6)
O2 0.0692(9) 0.0425(7) 0.0912(11) -0.0017(7) -0.0163(8) 0.0074(6)
C1 0.0330(7) 0.0416(8) 0.0594(10) 0.0009(7) -0.0053(7) -0.0001(6)
C2 0.0377(8) 0.0451(9) 0.0601(10) 0.0073(7) -0.0136(7) 0.0011(6)
C3 0.0346(8) 0.0413(8) 0.0722(11) 0.0015(8) -0.0042(7) 0.0009(6)
C4 0.0411(8) 0.0582(10) 0.0609(11) -0.0043(8) 0.0036(7) -0.0006(7)
C5 0.0355(8) 0.0618(10) 0.0526(9) 0.0090(8) 0.0052(7) -0.0001(7)
C6 0.0353(8) 0.0478(9) 0.0596(10) 0.0130(8) 0.0020(7) 0.0045(6)
C7 0.0681(14) 0.0941(17) 0.0518(11) 0.0173(11) 0.0032(10) 0.0055(13)
O3 0.0382(6) 0.0830(9) 0.0479(7) 0.0070(6) 0.0006(5) -0.0002(6)
O4 0.0417(7) 0.1164(13) 0.0459(8) 0.0044(8) 0.0030(6) 0.0196(7)
C8 0.0397(8) 0.0387(7) 0.0358(7) -0.0043(6) -0.0020(6) 0.0019(6)
C9 0.0417(8) 0.0407(7) 0.0272(7) -0.0028(5) -0.0034(5) 0.0055(6)
C10 0.0429(8) 0.0489(9) 0.0360(8) -0.0030(6) 0.0020(6) 0.0115(6)
C11 0.0612(10) 0.0509(9) 0.0322(8) 0.0006(7) 0.0075(7) 0.0085(7)
C12 0.0686(10) 0.0409(8) 0.0303(7) -0.0034(6) -0.0101(7) 0.0055(7)
C13 0.0452(8) 0.0451(8) 0.0423(8) -0.0026(7) -0.0143(7) 0.0041(6)
C14 0.1018(18) 0.0768(15) 0.0371(10) 0.0049(10) -0.0206(11) 0.0004(14)
N1 0.0444(7) 0.0528(8) 0.0428(7) -0.0023(6) 0.0091(5) 0.0002(6)
N2 0.0922(13) 0.0754(12) 0.0566(10) -0.0128(8) -0.0100(9) -0.0159(9)
C15 0.0636(10) 0.0404(8) 0.0466(9) -0.0101(7) 0.0093(7) -0.0005(7)
C16 0.0526(9) 0.0357(8) 0.0481(9) 0.0004(6) 0.0054(7) -0.0015(6)
C17 0.0402(8) 0.0412(8) 0.0452(8) -0.0072(6) 0.0063(6) -0.0085(6)
C18 0.0648(11) 0.0395(8) 0.0610(11) -0.0131(8) 0.0060(8) 0.0020(8)
C19 0.0530(9) 0.0447(9) 0.0582(10) 0.0001(8) 0.0059(8) 0.0086(7)
C20 0.0589(11) 0.0522(10) 0.0562(11) -0.0115(8) 0.0016(8) -0.0110(8)

loop_
_atom_site_label
_atom_site_type_symbol
_atom_site_thermal_displace_type
_atom_site_fract_x
_atom_site_fract_y
_atom_site_fract_z
_atom_site_occupancy
_atom_site_U_iso_or_equiv
_atom_site_calc_flag
_atom_site_refinement_flags
O1 O Uani 0.37856(19) 0.06092(8) -0.01294(10) 1.000 0.0620(5) . .
O2 O Uani 0.33525(19) 0.31837(7) 0.09512(12) 1.000 0.0701(5) . .
C1 C Uani 0.4022(2) 0.11406(9) 0.05874(12) 1.000 0.0457(5) . .
C2 C Uani 0.3557(2) 0.18947(9) 0.03862(12) 1.000 0.0495(5) . .
C3 C Uani 0.3785(2) 0.24250(9) 0.11068(13) 1.000 0.0504(5) . .
C4 C Uani 0.4481(2) 0.22144(10) 0.20135(13) 1.000 0.0537(6) . .
C5 C Uani 0.4944(2) 0.14562(10) 0.22067(12) 1.000 0.0500(5) . .
C6 C Uani 0.4702(2) 0.09170(9) 0.14929(12) 1.000 0.0480(5) . .
C7 C Uani 0.5703(4) 0.12162(17) 0.31940(15) 1.000 0.0718(8) . .
O3 O Uani 0.67375(15) 0.37932(8) 0.36672(9) 1.000 0.0568(4) . .
O4 O Uani 1.27614(16) 0.40530(9) 0.28962(11) 1.000 0.0683(6) . .
C8 C Uani 0.7927(2) 0.39586(8) 0.30565(10) 1.000 0.0387(4) . .
C9 C Uani 0.97908(19) 0.39232(8) 0.33146(9) 1.000 0.0373(4) . .
C10 C Uani 1.0923(2) 0.40862(9) 0.26512(10) 1.000 0.0429(5) . .
C11 C Uani 1.0229(2) 0.42827(9) 0.17374(10) 1.000 0.0480(5) . .
C12 C Uani 0.8367(2) 0.43168(9) 0.14777(10) 1.000 0.0481(5) . .
C13 C Uani 0.7226(2) 0.41553(9) 0.21390(11) 1.000 0.0460(5) . .
C14 C Uani 0.7599(4) 0.45293(15) 0.04817(14) 1.000 0.0746(8) . .
N1 N Uani 0.85023(18) 0.15003(8) 0.04315(9) 1.000 0.0464(4) . .
N2 N Uani 1.1330(3) 0.16810(10) 0.40529(12) 1.000 0.0765(7) . .
C15 C Uani 0.9302(2) 0.09089(9) 0.08961(12) 1.000 0.0500(5) . .
C16 C Uani 1.0099(2) 0.09381(8) 0.18165(11) 1.000 0.0456(5) . .
C17 C Uani 1.00213(19) 0.16235(8) 0.22886(11) 1.000 0.0421(5) . .
C18 C Uani 0.9196(2) 0.22454(9) 0.18175(13) 1.000 0.0553(6) . .
C19 C Uani 0.8468(2) 0.21561(9) 0.08958(12) 1.000 0.0521(5) . .
C20 C Uani 1.0769(2) 0.16672(10) 0.32682(13) 1.000 0.0563(6) . .
H1A H Uiso 0.366(5) 0.079(2) -0.079(3) 0.500 0.064(11) . .
H1B H Uiso 0.433(6) 0.022(3) 0.010(3) 0.500 0.077(14) . .
H2 H Uiso 0.30920 0.20440 -0.02330 1.000 0.0590 calc R
H2O H Uiso 0.283(4) 0.3227(16) 0.037(2) 1.000 0.105(9) . .
H4 H Uiso 0.46410 0.25840 0.24990 1.000 0.0640 calc R
H6 H Uiso 0.50000 0.04000 0.16230 1.000 0.0580 calc R
H7A H Uiso 0.625(5) 0.167(2) 0.356(3) 1.000 0.146(12) . .
H7B H Uiso 0.673(5) 0.0868(17) 0.322(2) 1.000 0.128(11) . .
H7C H Uiso 0.488(4) 0.0998(16) 0.352(2) 1.000 0.116(10) . .
H3O H Uiso 0.740(3) 0.3661(12) 0.4264(16) 1.000 0.075(6) . .
H4A H Uiso 1.305(4) 0.4035(17) 0.348(3) 0.500 0.033(8) . .
H4B H Uiso 1.314(5) 0.383(2) 0.234(3) 0.500 0.067(12) . .
H9 H Uiso 1.02770 0.37890 0.39370 1.000 0.0450 calc R
H11 H Uiso 1.10190 0.43930 0.12910 1.000 0.0580 calc R
H13 H Uiso 0.59590 0.41790 0.19660 1.000 0.0550 calc R
H14A H Uiso 0.646(4) 0.4314(16) 0.0325(19) 1.000 0.105(9) . .
H14B H Uiso 0.823(4) 0.4274(15) 0.005(2) 1.000 0.098(9) . .
H14C H Uiso 0.760(4) 0.510(2) 0.037(2) 1.000 0.129(10) . .
H15 H Uiso 0.93240 0.04390 0.05730 1.000 0.0600 calc R
H16 H Uiso 1.06780 0.05060 0.21160 1.000 0.0550 calc R
H18 H Uiso 0.91370 0.27210 0.21250 1.000 0.0660 calc R
H19 H Uiso 0.79110 0.25830 0.05730 1.000 0.0630 calc R

loop_
_atom_type_symbol
_atom_type_description
_atom_type_scat_dispersion_real
_atom_type_scat_dispersion_imag
_atom_type_scat_source
O O 0.0106 0.0060 'International Tables Vol C Tables 4.2.6.8 and 6.1.1.4'
N N 0.0061 0.0033 'International Tables Vol C Tables 4.2.6.8 and 6.1.1.4'
H H 0.0000 0.0000 'International Tables Vol C Tables 4.2.6.8 and 6.1.1.4'
C C 0.0033 0.0016 'International Tables Vol C Tables 4.2.6.8 and 6.1.1.4'

loop_
_geom_angle_atom_site_label_1
_geom_angle_atom_site_label_2
_geom_angle_atom_site_label_3
_geom_angle
_geom_angle_publ_flag
H1A O1 H1B 128(4) no
C1 O1 H1A 119(2) no
C1 O1 H1B 105(3) no
C3 O2 H2O 107.6(18) no
C8 O3 H3O 108.8(13) no
C10 O4 H4B 102(2) no
C10 O4 H4A 112(2) no
H4A O4 H4B 138(3) no
C15 N1 C19 117.41(14) yes
O1 C1 C6 120.05(14) yes
C2 C1 C6 120.97(15) no
O1 C1 C2 118.98(15) yes
C1 C2 C3 118.86(16) no
O2 C3 C4 117.35(16) yes
C2 C3 C4 121.03(15) no
O2 C3 C2 121.62(16) yes
C3 C4 C5 119.59(16) no
C6 C5 C7 119.77(18) no
C4 C5 C7 120.27(18) no
C4 C5 C6 119.97(16) no
C1 C6 C5 119.58(15) no
C1 C2 H2 121.00 no
C3 C2 H2 121.00 no
C3 C4 H4 120.00 no
C5 C4 H4 120.00 no
C5 C6 H6 120.00 no
C1 C6 H6 120.00 no
C5 C7 H7B 113.8(17) no
C5 C7 H7A 110(2) no
H7B C7 H7C 107(3) no
C5 C7 H7C 113.9(19) no
H7A C7 H7C 109(3) no
H7A C7 H7B 102(3) no
O3 C8 C13 117.75(13) yes
C9 C8 C13 119.90(13) no
O3 C8 C9 122.35(13) yes
C8 C9 C10 119.24(13) no
O4 C10 C9 119.82(13) yes
O4 C10 C11 119.19(14) yes
C9 C10 C11 120.99(14) no
C10 C11 C12 119.85(14) no
C13 C12 C14 120.38(16) no
C11 C12 C14 120.17(16) no
C11 C12 C13 119.44(13) no
C8 C13 C12 120.58(14) no
C8 C9 H9 120.00 no
C10 C9 H9 120.00 no
C12 C11 H11 120.00 no
C10 C11 H11 120.00 no
C8 C13 H13 120.00 no
C12 C13 H13 120.00 no
C12 C14 H14B 110.1(18) no
C12 C14 H14C 112.6(16) no
C12 C14 H14A 110.3(17) no
H14A C14 H14C 113(2) no
H14B C14 H14C 111(2) no
H14A C14 H14B 100(2) no
N1 C15 C16 124.05(15) yes
C15 C16 C17 117.44(14) no
C16 C17 C18 119.37(15) no
C16 C17 C20 119.09(14) no
C18 C17 C20 121.53(14) no
C17 C18 C19 118.35(15) no
N1 C19 C18 123.37(15) yes
N2 C20 C17 177.71(19) yes
N1 C15 H15 118.00 no
C16 C15 H15 118.00 no
C15 C16 H16 121.00 no
C17 C16 H16 121.00 no
C17 C18 H18 121.00 no
C19 C18 H18 121.00 no
N1 C19 H19 118.00 no
C18 C19 H19 118.00 no

loop_
_geom_bond_atom_site_label_1
_geom_bond_atom_site_label_2
_geom_bond_distance
_geom_bond_publ_flag
O1 C1 1.386(2) yes
O2 C3 1.385(2) yes
O1 H1A 1.00(4) no
O1 H1B 0.84(5) no
O2 H2O 0.88(3) no
O3 C8 1.3640(19) yes
O4 C10 1.377(2) yes
O3 H3O 0.96(2) no
O4 H4A 0.84(4) no
O4 H4B 0.97(4) no
N1 C15 1.335(2) yes
N1 C19 1.335(2) yes
N2 C20 1.151(3) yes
C1 C2 1.393(2) no
C1 C6 1.391(2) no
C2 C3 1.389(2) no
C3 C4 1.389(3) no
C4 C5 1.397(3) no
C5 C6 1.392(2) no
C5 C7 1.518(3) no
C2 H2 0.9500 no
C4 H4 0.9500 no
C6 H6 0.9500 no
C7 H7C 0.91(3) no
C7 H7B 0.98(4) no
C7 H7A 1.01(4) no
C8 C9 1.398(2) no
C8 C13 1.398(2) no
C9 C10 1.389(2) no
C10 C11 1.392(2) no
C11 C12 1.397(2) no
C12 C14 1.518(3) no
C12 C13 1.391(2) no
C9 H9 0.9500 no
C11 H11 0.9500 no
C13 H13 0.9500 no
C14 H14A 0.93(3) no
C14 H14B 0.94(3) no
C14 H14C 1.02(4) no
C15 C16 1.379(2) no
C16 C17 1.389(2) no
C17 C18 1.389(2) no
C17 C20 1.448(2) no
C18 C19 1.374(3) no
C15 H15 0.9500 no
C16 H16 0.9500 no
C18 H18 0.9500 no
C19 H19 0.9500 no

loop_
_geom_contact_atom_site_label_1
_geom_contact_atom_site_label_2
_geom_contact_distance
_geom_contact_site_symmetry_2
_geom_contact_publ_flag
O1 O1 2.805(2) 3_655 no
O1 O3 3.165(2) 4_554 no
O1 O4 2.904(2) 4_454 no
O2 C11 3.348(2) 1_455 no
O2 N2 2.952(3) 4_454 no
O3 O1 3.165(2) 4_555 no
O3 N1 2.751(2) 4_555 no
O3 O4 3.0724(19) 1_455 no
O4 O3 3.0724(19) 1_655 no
O4 O1 2.904(2) 4_655 no
O1 H1B 2.03(5) 3_655 no
O1 H4A 2.10(4) 4_454 no
O2 H4B 2.32(4) 1_455 no
O2 H11 2.8400 1_455 no
O2 H13 2.8700 . no
O3 H1A 2.64(4) 4_555 no
O3 H4A 2.77(3) 1_455 no
O4 H1A 1.94(4) 4_655 no
O4 H13 2.9100 1_655 no
N1 O3 2.751(2) 4_554 no
N1 C9 3.399(2) 4_554 no
N2 O2 2.952(3) 4_655 no
N2 C2 3.449(3) 4_655 no
N1 H9 2.7200 4_554 no
N1 H3O 1.79(2) 4_554 no
N2 H2O 2.08(3) 4_655 no
N2 H2 2.7300 4_655 no
C2 N2 3.449(3) 4_454 no
C3 C19 3.594(2) . no
C4 C19 3.579(2) . no
C4 C17 3.573(2) 1_455 no
C4 C18 3.583(2) . no
C5 C18 3.588(2) . no
C6 C16 3.542(2) 1_455 no
C9 C16 3.552(2) 2_755 no
C9 N1 3.399(2) 4_555 no
C10 C16 3.457(2) 2_755 no
C11 O2 3.348(2) 1_655 no
C16 C6 3.542(2) 1_655 no
C16 C10 3.457(2) 2_745 no
C16 C9 3.552(2) 2_745 no
C17 C4 3.573(2) 1_655 no
C18 C4 3.583(2) . no
C18 C5 3.588(2) . no
C19 C4 3.579(2) . no
C19 C3 3.594(2) . no
C1 H4A 3.04(4) 4_454 no
C1 H1B 2.93(5) 3_655 no
C4 H4B 3.07(4) 1_455 no
C8 H18 2.7700 . no
C8 H16 2.9400 2_755 no
C9 H18 2.7200 . no
C9 H1A 3.05(4) 4_655 no
C9 H16 2.8600 2_755 no
C10 H18 2.8000 . no
C10 H1A 2.84(4) 4_655 no
C10 H16 2.8100 2_755 no
C11 H18 2.9400 . no
C11 H16 2.8500 2_755 no
C12 H16 2.9300 2_755 no
C12 H18 2.9900 . no
C13 H16 2.9700 2_755 no
C13 H18 2.9000 . no
C15 H9 3.0500 4_554 no
C15 H3O 2.69(2) 4_554 no
C19 H3O 2.78(2) 4_554 no
H1A H2 2.4000 . no
H1A O4 1.94(4) 4_454 no
H1A C10 2.84(4) 4_454 no
H1A O3 2.64(4) 4_554 no
H1A C9 3.05(4) 4_454 no
H1B O1 2.03(5) 3_655 no
H1B H6 2.2000 . no
H1B C1 2.93(5) 3_655 no
H2 H2O 2.2700 . no
H2 H1A 2.4000 . no
H2 N2 2.7300 4_454 no
H2O N2 2.08(3) 4_454 no
H2O H2 2.2700 . no
H3O C15 2.69(2) 4_555 no
H3O C19 2.78(2) 4_555 no
H3O N1 1.79(2) 4_555 no
H3O H9 2.2800 . no
H4 H7A 2.4300 . no
H4 H4B 2.4600 1_455 no
H4A O3 2.77(3) 1_655 no
H4A O1 2.10(4) 4_655 no
H4A C1 3.04(4) 4_655 no
H4A H9 2.3000 . no
H4B O2 2.32(4) 1_655 no
H4B H13 2.3300 1_655 no
H4B H4 2.4600 1_655 no
H4B C4 3.07(4) 1_655 no
H4B H11 2.2700 . no
H6 H1B 2.2000 . no
H7A H4 2.4300 . no
H9 N1 2.7200 4_555 no
H9 H4A 2.3000 . no
H9 C15 3.0500 4_555 no
H9 H3O 2.2800 . no
H11 O2 2.8400 1_655 no
H11 H4B 2.2700 . no
H11 H14B 2.5700 . no
H13 O2 2.8700 . no
H13 O4 2.9100 1_455 no
H13 H14A 2.4500 . no
H13 H4B 2.3300 1_455 no
H14A H13 2.4500 . no
H14B H11 2.5700 . no
H15 H15 2.5600 3_755 no
H16 C8 2.9400 2_745 no
H16 C9 2.8600 2_745 no
H16 C10 2.8100 2_745 no
H16 C11 2.8500 2_745 no
H16 C12 2.9300 2_745 no
H16 C13 2.9700 2_745 no
H18 C8 2.7700 . no
H18 C9 2.7200 . no
H18 C10 2.8000 . no
H18 C11 2.9400 . no
H18 C12 2.9900 . no
H18 C13 2.9000 . no

loop_
_geom_hbond_atom_site_label_D
_geom_hbond_atom_site_label_H
_geom_hbond_atom_site_label_A
_geom_hbond_distance_DH
_geom_hbond_distance_HA
_geom_hbond_distance_DA
_geom_hbond_angle_DHA
_geom_hbond_site_symmetry_A
_geom_hbond_publ_flag
O1 H1A O4 1.00(4) 1.94(4) 2.904(2) 162(3) 4_454 yes
O1 H1B O1 0.84(5) 2.03(5) 2.805(2) 153(4) 3_655 yes
O2 H2O N2 0.88(3) 2.08(3) 2.952(3) 174(3) 4_454 yes
O3 H3O N1 0.96(2) 1.79(2) 2.751(2) 174(2) 4_555 yes
O4 H4A O1 0.84(4) 2.10(4) 2.904(2) 161(3) 4_655 yes
O4 H4B O2 0.97(4) 2.32(4) 3.271(2) 166(3) 1_655 yes

loop_
_geom_torsion_atom_site_label_1
_geom_torsion_atom_site_label_2
_geom_torsion_atom_site_label_3
_geom_torsion_atom_site_label_4
_geom_torsion
_geom_torsion_publ_flag
C15 N1 C19 C18 -0.5(2) no
C19 N1 C15 C16 -0.5(2) no
C6 C1 C2 C3 0.1(2) no
C2 C1 C6 C5 -0.9(2) no
O1 C1 C2 C3 179.61(14) no
O1 C1 C6 C5 179.63(14) no
C1 C2 C3 C4 0.7(2) no
C1 C2 C3 O2 179.82(15) no
O2 C3 C4 C5 -179.81(14) no
C2 C3 C4 C5 -0.6(2) no
C3 C4 C5 C6 -0.2(2) no
C3 C4 C5 C7 -179.89(18) no
C7 C5 C6 C1 -179.40(18) no
C4 C5 C6 C1 0.9(2) no
O3 C8 C9 C10 178.86(14) no
C9 C8 C13 C12 0.0(2) no
C13 C8 C9 C10 0.1(2) no
O3 C8 C13 C12 -178.82(14) no
C8 C9 C10 C11 -0.1(2) no
C8 C9 C10 O4 -179.96(14) no
O4 C10 C11 C12 179.83(15) no
C9 C10 C11 C12 -0.1(2) no
C10 C11 C12 C13 0.2(2) no
C10 C11 C12 C14 -179.89(17) no
C14 C12 C13 C8 179.93(17) no
C11 C12 C13 C8 -0.1(2) no
N1 C15 C16 C17 1.5(2) no
C15 C16 C17 C18 -1.5(2) no
C15 C16 C17 C20 177.17(14) no
C20 C17 C18 C19 -178.06(14) no
C16 C17 C18 C19 0.5(2) no
C17 C18 C19 N1 0.5(2) no
